data_2011815
loop_
_publ_author_name
'Steinberger, Hans-Uwe'
'Ziemer, Burkhard'
'Meisel, Manfred'

_publ_section_title
;
 Tris(<i>tert</i>-butyl)phosphine selenide, the missing link in
 tris(<i>tert</i>-butyl)phosphine chalcogenide structures
 ^<i>t^</i>Bu~3~P=<i>X</i> (<i>X</i> = O, S, Se, Te)
;
_journal_issue 3
_journal_name_full 'Acta Crystallographica Section C'
_journal_page_first 323
_journal_page_last 324
_journal_paper_doi 10.1107/S010827010002000X
_journal_volume 57
_journal_year 2001
_chemical_formula_moiety 'C12 H27 P Se'
_chemical_formula_sum 'C12 H27 P Se'
_chemical_formula_weight 281.27
_chemical_name_systematic
;
Tris(tert-butyl)phosphine selenide
;
_space_group_IT_number 205
_symmetry_cell_setting cubic
_symmetry_space_group_name_Hall '-P 2ac 2ab 3'
_symmetry_space_group_name_H-M 'P a -3'
_audit_creation_method SHELXL97
_cell_angle_alpha 90
_cell_angle_beta 90
_cell_angle_gamma 90
_cell_formula_units_Z 8
_cell_length_a 14.4773(18)
_cell_length_b 14.4773(18)
_cell_length_c 14.4773(18)
_cell_measurement_reflns_used 5000
_cell_measurement_temperature 180(2)
_cell_measurement_theta_max 20
_cell_measurement_theta_min 5
_cell_volume 3034.3(7)
_computing_cell_refinement IPDS
_computing_data_collection 'IPDS (Stoe & Cie, 1997)'
_computing_data_reduction IPDS
_computing_molecular_graphics 'XSTEP32  (Stoe & Cie, 1997)'
_computing_publication_material SHELXL97
_computing_structure_refinement 'SHELXL97 (Sheldrick, 1997)'
_computing_structure_solution 'SHELXS97 (Sheldrick, 1990)'
_diffrn_ambient_temperature 180(2)
_diffrn_detector_area_resol_mean 6.667
_diffrn_measured_fraction_theta_full .995
_diffrn_measured_fraction_theta_max .995
_diffrn_measurement_device 'Stoe IPDS'
_diffrn_measurement_method '\f-rotation, steps of 1.2\%, 177 exposures'
_diffrn_radiation_monochromator 'planar graphite'
_diffrn_radiation_source 'fine-focus sealed X-ray tube'
_diffrn_radiation_type MoK\a
_diffrn_radiation_wavelength .71073
_diffrn_reflns_av_R_equivalents .049
_diffrn_reflns_av_sigmaI/netI .014
_diffrn_reflns_limit_h_max 17
_diffrn_reflns_limit_h_min -17
_diffrn_reflns_limit_k_max 17
_diffrn_reflns_limit_k_min -17
_diffrn_reflns_limit_l_max 17
_diffrn_reflns_limit_l_min -17
_diffrn_reflns_number 20131
_diffrn_reflns_theta_full 25.96
_diffrn_reflns_theta_max 25.96
_diffrn_reflns_theta_min 3.45
_diffrn_standards_decay_% 0
_exptl_absorpt_coefficient_mu 2.551
_exptl_absorpt_correction_T_max .351
_exptl_absorpt_correction_T_min .310
_exptl_absorpt_correction_type numerical
_exptl_absorpt_process_details '(XRED; Stoe & Cie, 1997)'
_exptl_crystal_colour colourless
_exptl_crystal_density_diffrn 1.231
_exptl_crystal_density_method none
_exptl_crystal_description cube
_exptl_crystal_F_000 1184
_exptl_crystal_size_max .60
_exptl_crystal_size_mid .56
_exptl_crystal_size_min .52
_refine_diff_density_max .62
_refine_diff_density_min -.19
_refine_ls_extinction_method none
_refine_ls_goodness_of_fit_ref 1.025
_refine_ls_hydrogen_treatment noref
_refine_ls_matrix_type full
_refine_ls_number_parameters 74
_refine_ls_number_reflns 993
_refine_ls_number_restraints 9
_refine_ls_restrained_S_all 1.029
_refine_ls_R_factor_all .023
_refine_ls_R_factor_gt .018
_refine_ls_shift/su_max .011
_refine_ls_shift/su_mean .001
_refine_ls_structure_factor_coef Fsqd
_refine_ls_weighting_details 'calc w = 1/[\s^2^(Fo^2^)+(0.0301P)^2^+0.3113P] where P=(Fo^2^+2Fc^2^)/3'
_refine_ls_weighting_scheme calc
_refine_ls_wR_factor_ref .046
_reflns_number_gt 867
_reflns_number_total 993
_reflns_threshold_expression I>2\s(I)
_cod_data_source_file jz1439.cif
_cod_data_source_block I
_cod_database_code 2011815
_cod_database_fobs_code 2011815

loop_
_symmetry_equiv_pos_as_xyz
'x, y, z'
'-x+1/2, -y, z+1/2'
'x+1/2, -y+1/2, -z'
'-x, y+1/2, -z+1/2'
'y, z, x'
'-y+1/2, -z, x+1/2'
'y+1/2, -z+1/2, -x'
'-y, z+1/2, -x+1/2'
'z, x, y'
'-z, x+1/2, -y+1/2'
'-z+1/2, -x, y+1/2'
'z+1/2, -x+1/2, -y'
'-x, -y, -z'
'x-1/2, y, -z-1/2'
'-x-1/2, y-1/2, z'
'x, -y-1/2, z-1/2'
'-y, -z, -x'
'y-1/2, z, -x-1/2'
'-y-1/2, z-1/2, x'
'y, -z-1/2, x-1/2'
'-z, -x, -y'
'z, -x-1/2, y-1/2'
'z-1/2, x, -y-1/2'
'-z-1/2, x-1/2, y'

loop_
_atom_site_label
_atom_site_fract_x
_atom_site_fract_y
_atom_site_fract_z
_atom_site_U_iso_or_equiv
_atom_site_adp_type
_atom_site_calc_flag
_atom_site_refinement_flags
_atom_site_occupancy
_atom_site_disorder_assembly
_atom_site_disorder_group
_atom_site_type_symbol
C1 .31865(11) .68057(10) .02827(10) .0321(3) Uani d D 1 . . C
C2 .3603(3) .7760(2) .0040(2) .0448(9) Uani d PD .698(9) A 1 C
H2A .3397 .8219 .0494 .054 Uiso calc PR .698(9) A 1 H
H2B .3398 .7946 -.0578 .054 Uiso calc PR .698(9) A 1 H
H2C .4279 .7721 .0051 .054 Uiso calc PR .698(9) A 1 H
C2S .3102(9) .7853(5) .0135(5) .046(2) Uani d PD .302(9) A 2 C
H2S1 .2640 .8105 .0561 .055 Uiso calc PR .302(9) A 2 H
H2S2 .2912 .7977 -.0503 .055 Uiso calc PR .302(9) A 2 H
H2S3 .3701 .8147 .0252 .055 Uiso calc PR .302(9) A 2 H
C3 .3561(3) .6083(3) -.0398(2) .0422(8) Uani d PD .698(9) A 1 C
H3A .4226 .6003 -.0300 .051 Uiso calc PR .698(9) A 1 H
H3B .3450 .6292 -.1033 .051 Uiso calc PR .698(9) A 1 H
H3C .3245 .5493 -.0297 .051 Uiso calc PR .698(9) A 1 H
C3S .3922(7) .6412(8) -.0403(5) .046(2) Uani d PD .302(9) A 2 C
H3SA .4002 .5749 -.0292 .055 Uiso calc PR .302(9) A 2 H
H3SB .4513 .6729 -.0307 .055 Uiso calc PR .302(9) A 2 H
H3SC .3714 .6511 -.1039 .055 Uiso calc PR .302(9) A 2 H
C4 .2124(2) .6899(3) .0141(2) .0423(9) Uani d PD .698(9) A 1 C
H4A .1879 .7363 .0568 .051 Uiso calc PR .698(9) A 1 H
H4B .1827 .6303 .0260 .051 Uiso calc PR .698(9) A 1 H
H4C .1998 .7091 -.0496 .051 Uiso calc PR .698(9) A 1 H
C4S .2246(5) .6397(8) .0025(4) .044(2) Uani d PD .302(9) A 2 C
H4SA .2263 .5725 .0101 .053 Uiso calc PR .302(9) A 2 H
H4SB .2104 .6547 -.0620 .053 Uiso calc PR .302(9) A 2 H
H4SC .1768 .6658 .0428 .053 Uiso calc PR .302(9) A 2 H
P .34528(2) .65472(2) .15472(2) .02013(14) Uani d S 1 A . P
Se .260232(9) .739768(9) .239768(9) .02804(10) Uani d S 1 . . Se

loop_
_atom_site_aniso_label
_atom_site_aniso_U_11
_atom_site_aniso_U_22
_atom_site_aniso_U_33
_atom_site_aniso_U_12
_atom_site_aniso_U_13
_atom_site_aniso_U_23
C1 .0382(8) .0351(8) .0230(7) .0052(6) -.0013(6) -.0008(6)
C2 .063(3) .0385(16) .0333(14) .0033(15) .0060(15) .0119(11)
C2S .074(7) .038(3) .025(3) .012(4) .002(3) .007(2)
C3 .050(2) .053(2) .0242(12) .0093(14) -.0022(14) -.0099(14)
C3S .058(6) .055(6) .025(3) .016(4) .003(3) -.005(3)
C4 .0406(15) .051(2) .0348(14) .0116(14) -.0121(10) -.0015(13)
C4S .045(4) .057(5) .029(3) .007(3) -.004(2) -.004(3)
P .02013(14) .02013(14) .02013(14) .00120(12) .00120(12) -.00120(12)
Se .02804(10) .02804(10) .02804(10) .00518(5) .00518(5) -.00518(5)

loop_
_atom_type_symbol
_atom_type_description
_atom_type_scat_dispersion_real
_atom_type_scat_dispersion_imag
_atom_type_scat_source
C C .0033 .0016 'International Tables Vol C Tables 4.2.6.8 and 6.1.1.4'
H H .0000 .0000 'International Tables Vol C Tables 4.2.6.8 and 6.1.1.4'
P P .1023 .0942 'International Tables Vol C Tables 4.2.6.8 and 6.1.1.4'
Se Se -.0929 2.2259 'International Tables Vol C Tables 4.2.6.8 and 6.1.1.4'

loop_
_geom_angle_atom_site_label_1
_geom_angle_atom_site_label_2
_geom_angle_atom_site_label_3
_geom_angle_site_symmetry_1
_geom_angle_site_symmetry_3
_geom_angle
C4S C1 C3 . . 83.9(3)
C4S C1 C2S . . 106.1(4)
C3 C1 C2S . . 127.7(3)
C4S C1 C2 . . 129.5(3)
C3 C1 C2 . . 109.0(2)
C2S C1 C2 . . 28.2(4)
C4S C1 C4 . . 28.7(3)
C3 C1 C4 . . 108.8(2)
C2S C1 C4 . . 79.5(4)
C2 C1 C4 . . 106.1(2)
C4S C1 C3S . . 108.1(4)
C3 C1 C3S . . 26.4(3)
C2S C1 C3S . . 109.0(4)
C2 C1 C3S . . 85.2(4)
C4 C1 C3S . . 128.4(4)
C4S C1 P . . 109.8(3)
C3 C1 P . . 114.26(16)
C2S C1 P . . 110.1(3)
C2 C1 P . . 108.29(14)
C4 C1 P . . 110.08(13)
C3S C1 P . . 113.6(3)
C1 P C1 11_564 . 110.02(5)
C1 P C1 11_564 8_655 110.02(5)
C1 P C1 . 8_655 110.02(5)
C1 P Se 11_564 . 108.91(5)
C1 P Se . . 108.91(5)
C1 P Se 8_655 . 108.91(5)

loop_
_geom_bond_atom_site_label_1
_geom_bond_atom_site_label_2
_geom_bond_site_symmetry_2
_geom_bond_distance
_geom_bond_publ_flag
C1 C4S . 1.531(7) ?
C1 C3 . 1.537(4) ?
C1 C2S . 1.537(7) ?
C1 C2 . 1.548(3) ?
C1 C4 . 1.558(3) ?
C1 C3S . 1.564(8) ?
C1 P . 1.9079(14) ?
P C1 11_564 1.9079(14) ?
P C1 8_655 1.9079(14) ?
P Se . 2.1326(6) ?

loop_
_geom_torsion_atom_site_label_1
_geom_torsion_atom_site_label_2
_geom_torsion_atom_site_label_3
_geom_torsion_atom_site_label_4
_geom_torsion_site_symmetry_4
_geom_torsion
C4S C1 P C1 11_564 167.6(5)
C3 C1 P C1 11_564 75.4(2)
C2S C1 P C1 11_564 -76.0(5)
C2 C1 P C1 11_564 -46.2(2)
C4 C1 P C1 11_564 -161.8(2)
C3S C1 P C1 11_564 46.5(5)
C4S C1 P C1 8_655 46.3(5)
C3 C1 P C1 8_655 -46.0(2)
C2S C1 P C1 8_655 162.6(5)
C2 C1 P C1 8_655 -167.6(2)
C4 C1 P C1 8_655 76.8(2)
C3S C1 P C1 8_655 -74.9(5)
C4S C1 P Se . -73.1(5)
C3 C1 P Se . -165.3(2)
C2S C1 P Se . 43.3(5)
C2 C1 P Se . 73.1(2)
C4 C1 P Se . -42.5(2)
C3S C1 P Se . 165.8(5)
